data_1100525
loop_
_publ_author_name
'Elschenbroich, Christoph'
'Kroker, J\"org'
'Nowotny, Mathias'
'Behrendt, Andreas'
'Metz, Bernhard'
'Harms, Klaus'

_publ_section_title
;
 \h^6^-Coordination of Arsenine to Titanium, Vanadium, and Chromium
;
_journal_coden_ASTM ORGND7
_journal_issue 8
_journal_name_full Organometallics
_journal_page_first 1495
_journal_page_last 1503
_journal_paper_doi 10.1021/om9810091
_journal_volume 18
_journal_year 1999
_chemical_formula_sum 'C10 H10 As2 Ti'
_space_group_IT_number 14
_symmetry_cell_setting monoclinic
_symmetry_space_group_name_Hall '-P 2yn'
_symmetry_space_group_name_H-M 'P 1 21/n 1'
_cell_angle_alpha 90
_cell_angle_beta 97.15(4)
_cell_angle_gamma 90
_cell_formula_units_Z 2
_cell_length_a 6.555(2)
_cell_length_b 7.984(2)
_cell_length_c 9.859(3)
_diffrn_ambient_temperature 123
_cod_original_sg_symbol_H-M 'P 21/n'
_cod_original_formula_sum 'C10 H10 As2 Ti1'
_cod_database_code 1100525

loop_
_symmetry_equiv_pos_site_id
_symmetry_equiv_pos_as_xyz
1 x,y,z
2 1/2-x,1/2+y,1/2-z
3 -x,-y,-z
4 -1/2+x,-1/2-y,-1/2+z

loop_
_atom_site_label
_atom_site_type_symbol
_atom_site_fract_x
_atom_site_fract_y
_atom_site_fract_z
Ti1 Ti 1.00000 0.00000 1.00000
As1 As 1.1581(11) -0.2596(5) 0.9200(8)
C1 C 0.928(2) -0.2797(7) 1.0074(8)
C2 C 0.6884(3) -0.1765(2) 0.97249(19)
C3 C 0.7015(12) -0.0417(6) 0.8340(7)
C4? C 0.9741(11) -0.0350(5) 0.7400(6)
As2 As 1.110(2) -0.1206(12) 0.7940(11)
C5 C 0.872(4) -0.0311(11) 0.7803(13)
C6? C 1.082(5) -0.2678(15) 0.9505(18)
C7? C 1.140(2) -0.153(3) 0.827(2)
C8? C 0.684(3) -0.070(4) 0.873(4)
C9? C 0.843(5) -0.263(2) 1.0179(17)
As1B* As 0.8419(11) 0.2596(5) 1.0800(8)
C1B* C 1.072(2) 0.2797(7) 0.9926(8)
C2B* C 1.3116(3) 0.1765(2) 1.02751(19)
C3B* C 1.2985(12) 0.0417(6) 1.1660(7)
As2B* As 0.890(2) 0.1206(12) 1.2060(11)
C5B* C 1.128(4) 0.0311(11) 1.2197(13)

loop_
_atom_type_symbol
_atom_type_radius_bond
C 0.70
As 1.03
Ti 1.47
